data_9005594
loop_
_publ_author_name
'Lavina, B.'
'Koneva, A.'
'Della Giusta, A.'

_publ_section_title
;
 Cation distribution and cooling rates of Cr-substituted Mg-Al spinel
 from the Olkhon metamorphic complex, Russia
 Sample: T4-2G
;
_journal_name_full 'European Journal of Mineralogy'
_journal_page_first 435
_journal_page_last 441
_journal_volume 15
_journal_year 2003
_chemical_compound_source 'Olkhon metamorphic complex, Russia'
_chemical_formula_sum 'Al1.915 Cr0.087 Mg0.992 O4 Zn0.006'
_chemical_name_mineral Spinel
_space_group_IT_number 227
_symmetry_space_group_name_Hall '-F 4vw 2vw 3'
_symmetry_space_group_name_H-M 'F d -3 m :2'
_cell_angle_alpha 90
_cell_angle_beta 90
_cell_angle_gamma 90
_cell_length_a 8.0981
_cell_length_b 8.0981
_cell_length_c 8.0981
_cell_formula_units_Z 8
_cell_volume 531.067
_database_code_amcsd 0006984
_exptl_crystal_density_diffrn 3.619
_cod_original_sg_symbol_H-M 'F d 3 m'
_cod_original_formula_sum 'Al1.915 Mg.992 Zn.006 Cr.087 O4'
_cod_database_code 9005594

loop_
_space_group_symop_operation_xyz
x,y,z
x,1/2+y,1/2+z
1/2+x,y,1/2+z
1/2+x,1/2+y,z
3/4+z,1/2-x,1/4+y
3/4+z,-x,3/4+y
1/4+z,1/2-x,3/4+y
1/4+z,-x,1/4+y
3/4-y,1/2+z,1/4-x
3/4-y,+z,3/4-x
1/4-y,1/2+z,3/4-x
1/4-y,+z,1/4-x
3/4+x,1/2-y,1/4+z
3/4+x,-y,3/4+z
1/4+x,1/2-y,3/4+z
1/4+x,-y,1/4+z
3/4-z,1/2+x,1/4-y
3/4-z,+x,3/4-y
1/4-z,1/2+x,3/4-y
1/4-z,+x,1/4-y
3/4+y,1/2-z,1/4+x
3/4+y,-z,3/4+x
1/4+y,1/2-z,3/4+x
1/4+y,-z,1/4+x
3/4-x,1/2+y,1/4-z
3/4-x,+y,3/4-z
1/4-x,1/2+y,3/4-z
1/4-x,+y,1/4-z
1/2+x,3/4-z,1/4-y
1/2+x,1/4-z,3/4-y
+x,3/4-z,3/4-y
+x,1/4-z,1/4-y
1/2-z,3/4+y,1/4+x
1/2-z,1/4+y,3/4+x
-z,3/4+y,3/4+x
-z,1/4+y,1/4+x
1/2+y,3/4-x,1/4-z
1/2+y,1/4-x,3/4-z
+y,3/4-x,3/4-z
+y,1/4-x,1/4-z
1/2-x,3/4+z,1/4+y
1/2-x,1/4+z,3/4+y
-x,3/4+z,3/4+y
-x,1/4+z,1/4+y
1/2+z,3/4-y,1/4-x
1/2+z,1/4-y,3/4-x
+z,3/4-y,3/4-x
+z,1/4-y,1/4-x
1/2-y,3/4+x,1/4+z
1/2-y,1/4+x,3/4+z
-y,3/4+x,3/4+z
-y,1/4+x,1/4+z
x,1/2+z,1/2+y
x,+z,+y
1/2+x,1/2+z,+y
1/2+x,+z,1/2+y
-z,1/2-y,1/2-x
-z,-y,-x
1/2-z,1/2-y,-x
1/2-z,-y,1/2-x
y,1/2+x,1/2+z
y,+x,+z
1/2+y,1/2+x,+z
1/2+y,+x,1/2+z
-x,1/2-z,1/2-y
-x,-z,-y
1/2-x,1/2-z,-y
1/2-x,-z,1/2-y
z,1/2+y,1/2+x
z,+y,+x
1/2+z,1/2+y,+x
1/2+z,+y,1/2+x
-y,1/2-x,1/2-z
-y,-x,-z
1/2-y,1/2-x,-z
1/2-y,-x,1/2-z
3/4+z,1/4+x,1/2-y
3/4+z,3/4+x,-y
1/4+z,1/4+x,-y
1/4+z,3/4+x,1/2-y
3/4-y,1/4-z,1/2+x
3/4-y,3/4-z,+x
1/4-y,1/4-z,+x
1/4-y,3/4-z,1/2+x
3/4+x,1/4+y,1/2-z
3/4+x,3/4+y,-z
1/4+x,1/4+y,-z
1/4+x,3/4+y,1/2-z
3/4-z,1/4-x,1/2+y
3/4-z,3/4-x,+y
1/4-z,1/4-x,+y
1/4-z,3/4-x,1/2+y
3/4+y,1/4+z,1/2-x
3/4+y,3/4+z,-x
1/4+y,1/4+z,-x
1/4+y,3/4+z,1/2-x
3/4-x,1/4-y,1/2+z
3/4-x,3/4-y,+z
1/4-x,1/4-y,+z
1/4-x,3/4-y,1/2+z
-z,3/4+x,3/4+y
-z,1/4+x,1/4+y
1/2-z,3/4+x,1/4+y
1/2-z,1/4+x,3/4+y
y,3/4-z,3/4-x
y,1/4-z,1/4-x
1/2+y,3/4-z,1/4-x
1/2+y,1/4-z,3/4-x
-x,3/4+y,3/4+z
-x,1/4+y,1/4+z
1/2-x,3/4+y,1/4+z
1/2-x,1/4+y,3/4+z
z,3/4-x,3/4-y
z,1/4-x,1/4-y
1/2+z,3/4-x,1/4-y
1/2+z,1/4-x,3/4-y
-y,3/4+z,3/4+x
-y,1/4+z,1/4+x
1/2-y,3/4+z,1/4+x
1/2-y,1/4+z,3/4+x
x,3/4-y,3/4-z
x,1/4-y,1/4-z
1/2+x,3/4-y,1/4-z
1/2+x,1/4-y,3/4-z
1/4-x,1/2+z,3/4-y
1/4-x,+z,1/4-y
3/4-x,1/2+z,1/4-y
3/4-x,+z,3/4-y
1/4+z,1/2-y,3/4+x
1/4+z,-y,1/4+x
3/4+z,1/2-y,1/4+x
3/4+z,-y,3/4+x
1/4-y,1/2+x,3/4-z
1/4-y,+x,1/4-z
3/4-y,1/2+x,1/4-z
3/4-y,+x,3/4-z
1/4+x,1/2-z,3/4+y
1/4+x,-z,1/4+y
3/4+x,1/2-z,1/4+y
3/4+x,-z,3/4+y
1/4-z,1/2+y,3/4-x
1/4-z,+y,1/4-x
3/4-z,1/2+y,1/4-x
3/4-z,+y,3/4-x
1/4+y,1/2-x,3/4+z
1/4+y,-x,1/4+z
3/4+y,1/2-x,1/4+z
3/4+y,-x,3/4+z
3/4-x,3/4-z,y
3/4-x,1/4-z,1/2+y
1/4-x,3/4-z,1/2+y
1/4-x,1/4-z,y
3/4+z,3/4+y,-x
3/4+z,1/4+y,1/2-x
1/4+z,3/4+y,1/2-x
1/4+z,1/4+y,-x
3/4-y,3/4-x,z
3/4-y,1/4-x,1/2+z
1/4-y,3/4-x,1/2+z
1/4-y,1/4-x,z
3/4+x,3/4+z,-y
3/4+x,1/4+z,1/2-y
1/4+x,3/4+z,1/2-y
1/4+x,1/4+z,-y
3/4-z,3/4-y,x
3/4-z,1/4-y,1/2+x
1/4-z,3/4-y,1/2+x
1/4-z,1/4-y,x
3/4+y,3/4+x,-z
3/4+y,1/4+x,1/2-z
1/4+y,3/4+x,1/2-z
1/4+y,1/4+x,-z
-z,-x,-y
-z,1/2-x,1/2-y
1/2-z,-x,1/2-y
1/2-z,1/2-x,-y
y,z,x
y,1/2+z,1/2+x
1/2+y,z,1/2+x
1/2+y,1/2+z,x
-x,-y,-z
-x,1/2-y,1/2-z
1/2-x,-y,1/2-z
1/2-x,1/2-y,-z
z,x,y
z,1/2+x,1/2+y
1/2+z,x,1/2+y
1/2+z,1/2+x,y
-y,-z,-x
-y,1/2-z,1/2-x
1/2-y,-z,1/2-x
1/2-y,1/2-z,-x

loop_
_atom_site_label
_atom_site_fract_x
_atom_site_fract_y
_atom_site_fract_z
_atom_site_occupancy
_atom_site_U_iso_or_equiv
AlT 0.12500 0.12500 0.12500 0.12600 0.04350
MgT 0.12500 0.12500 0.12500 0.86800 0.04350
ZnT 0.12500 0.12500 0.12500 0.00600 0.04350
AlM 0.50000 0.50000 0.50000 0.89450 0.03710
MgM 0.50000 0.50000 0.50000 0.06200 0.03710
CrM 0.50000 0.50000 0.50000 0.04350 0.03710
O 0.26342 0.26342 0.26342 1.00000 0.04580

loop_
_cod_related_entry_id
_cod_related_entry_database
_cod_related_entry_code
1 AMCSD 0006984
